data_1514600
loop_
_publ_author_name
'Maity, Ayan'
'Anderson, Bryce Lane'
'Deligonul, Nihal'
'Gray, Thomas G.'

_publ_section_title
;
 Room-temperature synthesis of cyclometalated iridium(iii) complexes:
 kinetic isomers and reactive functionalities
;
_journal_issue 3
_journal_name_full 'Chemical Science'
_journal_page_first 1175
_journal_paper_doi 10.1039/c2sc21831c
_journal_volume 4
_journal_year 2013
_chemical_formula_moiety 'C30 H19 F4 Ir N2 O'
_chemical_formula_sum 'C30 H19 F4 Ir N2 O'
_chemical_formula_weight 691.67
_chemical_name_systematic
;
?
;
_space_group_IT_number 14
_symmetry_cell_setting monoclinic
_symmetry_space_group_name_Hall '-P 2yn'
_symmetry_space_group_name_H-M 'P 1 21/n 1'
_atom_sites_solution_hydrogens geom
_atom_sites_solution_primary direct
_atom_sites_solution_secondary difmap
_audit_creation_method SHELXL-97
_cell_angle_alpha 90.00
_cell_angle_beta 91.2750(10)
_cell_angle_gamma 90.00
_cell_formula_units_Z 4
_cell_length_a 9.7368(6)
_cell_length_b 16.1179(10)
_cell_length_c 15.8357(10)
_cell_measurement_reflns_used 9867
_cell_measurement_temperature 160(2)
_cell_measurement_theta_max 28.00
_cell_measurement_theta_min 2.43
_cell_volume 2484.6(3)
_computing_cell_refinement 'Bruker SAINT'
_computing_data_collection 'Bruker APEX2'
_computing_data_reduction 'Bruker SAINT'
_computing_molecular_graphics 'Bruker SHELXTL'
_computing_publication_material 'Bruker SHELXTL'
_computing_structure_refinement 'SHELXL-97 (Sheldrick, 1997)'
_computing_structure_solution 'SHELXS-97 (Sheldrick, 1990)'
_diffrn_ambient_temperature 160(2)
_diffrn_measured_fraction_theta_full 1.000
_diffrn_measured_fraction_theta_max 1.000
_diffrn_measurement_device_type 'Bruker AXS APEX-II CCD'
_diffrn_measurement_method '\f and \w scans'
_diffrn_radiation_monochromator graphite
_diffrn_radiation_source 'fine-focus sealed tube'
_diffrn_radiation_type MoK\a
_diffrn_radiation_wavelength 0.71073
_diffrn_reflns_av_R_equivalents 0.0264
_diffrn_reflns_av_sigmaI/netI 0.0166
_diffrn_reflns_limit_h_max 12
_diffrn_reflns_limit_h_min -12
_diffrn_reflns_limit_k_max 20
_diffrn_reflns_limit_k_min -20
_diffrn_reflns_limit_l_max 20
_diffrn_reflns_limit_l_min -20
_diffrn_reflns_number 29949
_diffrn_reflns_theta_full 27.50
_diffrn_reflns_theta_max 27.50
_diffrn_reflns_theta_min 1.80
_diffrn_standards_decay_% none
_diffrn_standards_number 0
_exptl_absorpt_coefficient_mu 5.431
_exptl_absorpt_correction_T_max 0.5814
_exptl_absorpt_correction_T_min 0.2398
_exptl_absorpt_correction_type multi-scan
_exptl_absorpt_process_details 'AXscale in APEX 2 (Bruker, 2004)'
_exptl_crystal_colour red
_exptl_crystal_density_diffrn 1.849
_exptl_crystal_density_meas ?
_exptl_crystal_density_method 'not measured'
_exptl_crystal_description irregular
_exptl_crystal_F_000 1336
_exptl_crystal_size_max 0.37
_exptl_crystal_size_mid 0.25
_exptl_crystal_size_min 0.11
_refine_diff_density_max 0.455
_refine_diff_density_min -0.639
_refine_diff_density_rms 0.061
_refine_ls_extinction_method none
_refine_ls_goodness_of_fit_ref 1.062
_refine_ls_hydrogen_treatment mixed
_refine_ls_matrix_type full
_refine_ls_number_parameters 419
_refine_ls_number_reflns 5714
_refine_ls_number_restraints 0
_refine_ls_restrained_S_all 1.062
_refine_ls_R_factor_all 0.0157
_refine_ls_R_factor_gt 0.0137
_refine_ls_shift/su_max 0.007
_refine_ls_shift/su_mean 0.000
_refine_ls_structure_factor_coef Fsqd
_refine_ls_weighting_details 'calc w=1/[\s^2^(Fo^2^)+(0.0140P)^2^+1.3444P] where P=(Fo^2^+2Fc^2^)/3'
_refine_ls_weighting_scheme calc
_refine_ls_wR_factor_gt 0.0330
_refine_ls_wR_factor_ref 0.0337
_reflns_number_gt 5330
_reflns_number_total 5714
_reflns_threshold_expression >2sigma(I)
_cod_data_source_file c2sc21831c.txt
_cod_data_source_block nd072312_0m
_cod_depositor_comments
;
The following automatic conversions were performed:

'_symmetry_cell_setting' value 'Monoclinic' changed to 'monoclinic'
according to
/usr/data/users/saulius/automatic-downloads/retrospective/RSC/lib/dictionaries/cif_core.dic
dictionary named 'cif_core.dic' version 2.4.2 from
2011-04-26.

'_exptl_absorpt_correction_type' value 'Multi-Scan'
changed to 'multi-scan' according to
/usr/data/users/saulius/automatic-downloads/retrospective/RSC/lib/dictionaries/cif_core.dic
dictionary named 'cif_core.dic' version 2.4.2 from 2011-04-26.

Automatic conversion script
Id: cif_fix_values 2281 2013-09-26 08:29:07Z andrius 

The following automatic conversions were performed:

'_exptl_crystal_density_meas' value 'not measured' was changed to '?'
- the value is perceived as not measured.

Automatic conversion script
Id: cif_fix_values 3008 2015-01-20 13:52:24Z robertas 
;
_cod_original_sg_symbol_H-M P2(1)/n
_cod_database_code 1514600

loop_
_symmetry_equiv_pos_as_xyz
'x, y, z'
'-x+1/2, y+1/2, -z+1/2'
'-x, -y, -z'
'x-1/2, -y-1/2, z-1/2'

loop_
_atom_site_label
_atom_site_type_symbol
_atom_site_fract_x
_atom_site_fract_y
_atom_site_fract_z
_atom_site_U_iso_or_equiv
_atom_site_adp_type
_atom_site_occupancy
_atom_site_symmetry_multiplicity
_atom_site_calc_flag
Ir1 Ir 0.294535(6) 0.216572(4) 0.589544(4) 0.01784(3) Uani 1 1 d
C2 C -0.00737(18) 0.21914(11) 0.57604(12) 0.0217(4) Uani 1 1 d
C1 C 0.10299(18) 0.27096(11) 0.60224(12) 0.0210(4) Uani 1 1 d
C3 C 0.03124(19) 0.13833(12) 0.54768(12) 0.0251(4) Uani 1 1 d
C5 C -0.1754(2) 0.32226(14) 0.60826(15) 0.0341(5) Uani 1 1 d
C4 C -0.1457(2) 0.24463(14) 0.57857(13) 0.0278(4) Uani 1 1 d
C7 C 0.0665(2) 0.34978(13) 0.63141(13) 0.0285(4) Uani 1 1 d
C6 C -0.0698(2) 0.37584(13) 0.63465(15) 0.0347(5) Uani 1 1 d
C12 C 0.4211(2) 0.21298(11) 0.42272(13) 0.0275(4) Uani 1 1 d
C18 C 0.46818(17) 0.14959(11) 0.56033(12) 0.0230(4) Uani 1 1 d
C13 C 0.50264(18) 0.15479(12) 0.47448(12) 0.0251(4) Uani 1 1 d
C14 C 0.6065(2) 0.10358(13) 0.44441(14) 0.0330(5) Uani 1 1 d
C16 C 0.6480(2) 0.04889(13) 0.57885(16) 0.0356(5) Uani 1 1 d
C15 C 0.6802(2) 0.05008(13) 0.49526(16) 0.0368(5) Uani 1 1 d
C17 C 0.5453(2) 0.09690(12) 0.61275(14) 0.0288(4) Uani 1 1 d
C9 C 0.2506(3) 0.32481(15) 0.34042(14) 0.0432(6) Uani 1 1 d
C8 C 0.2329(2) 0.30313(14) 0.42367(13) 0.0317(4) Uani 1 1 d
C10 C 0.3598(4) 0.29090(16) 0.29857(16) 0.0533(7) Uani 1 1 d
C11 C 0.4443(3) 0.23513(16) 0.33930(15) 0.0451(6) Uani 1 1 d
C19 C 0.39777(17) 0.31149(11) 0.63796(11) 0.0208(3) Uani 1 1 d
C20 C 0.44923(19) 0.38001(12) 0.59421(13) 0.0254(4) Uani 1 1 d
C22 C 0.5269(2) 0.44449(14) 0.72567(15) 0.0345(5) Uani 1 1 d
C24 C 0.41246(19) 0.31023(13) 0.72723(12) 0.0258(4) Uani 1 1 d
C21 C 0.5116(2) 0.44339(12) 0.63897(14) 0.0311(4) Uani 1 1 d
C23 C 0.4765(2) 0.37728(14) 0.76780(13) 0.0338(5) Uani 1 1 d
N1 N 0.31526(16) 0.24907(10) 0.46506(9) 0.0221(3) Uani 1 1 d
F2 F 0.72201(15) -0.00209(9) 0.63074(11) 0.0574(4) Uani 1 1 d
F4 F 0.56100(14) 0.50933(8) 0.59595(9) 0.0466(3) Uani 1 1 d
F3 F 0.49040(17) 0.37810(10) 0.85336(8) 0.0557(4) Uani 1 1 d
F1 F 0.63768(15) 0.10337(9) 0.36096(9) 0.0508(4) Uani 1 1 d
C25 C 0.3575(2) 0.23681(13) 0.76857(12) 0.0282(4) Uani 1 1 d
C26 C 0.3626(3) 0.21705(17) 0.85447(15) 0.0442(6) Uani 1 1 d
N2 N 0.29694(15) 0.18266(10) 0.71264(10) 0.0238(3) Uani 1 1 d
O1 O 0.15398(13) 0.11630(8) 0.54675(8) 0.0253(3) Uani 1 1 d
C29 C 0.2469(2) 0.11008(14) 0.74079(14) 0.0327(4) Uani 1 1 d
C28 C 0.2527(3) 0.08818(17) 0.82464(15) 0.0444(6) Uani 1 1 d
C27 C 0.3101(3) 0.14267(19) 0.88204(16) 0.0520(7) Uani 1 1 d
C30 C -0.1028(3) 0.4610(2) 0.6671(3) 0.0659(10) Uani 1 1 d
H4 H 0.138(2) 0.3868(13) 0.6487(13) 0.026(5) Uiso 1 1 d
H2 H -0.216(2) 0.2086(13) 0.5622(15) 0.025(6) Uiso 1 1 d
H17 H 0.207(2) 0.0746(14) 0.6979(14) 0.031(6) Uiso 1 1 d
H12 H 0.443(2) 0.3826(13) 0.5354(14) 0.027(6) Uiso 1 1 d
H1 H -0.037(2) 0.1022(14) 0.5296(14) 0.028(6) Uiso 1 1 d
H6 H 0.160(3) 0.3249(15) 0.4537(16) 0.040(7) Uiso 1 1 d
H16 H 0.213(3) 0.0382(17) 0.8435(17) 0.050(7) Uiso 1 1 d
H11 H 0.527(2) 0.0893(13) 0.6683(14) 0.022(5) Uiso 1 1 d
H13 H 0.567(3) 0.4885(17) 0.7519(17) 0.049(7) Uiso 1 1 d
H7 H 0.190(3) 0.3596(17) 0.3145(16) 0.045(7) Uiso 1 1 d
H10 H 0.748(3) 0.0147(17) 0.4727(17) 0.053(7) Uiso 1 1 d
H3 H -0.267(3) 0.3383(16) 0.6138(16) 0.048(7) Uiso 1 1 d
H14 H 0.402(3) 0.2538(18) 0.8916(18) 0.050(7) Uiso 1 1 d
H8 H 0.385(3) 0.3067(19) 0.244(2) 0.062(9) Uiso 1 1 d
H5 H -0.029(4) 0.493(2) 0.670(2) 0.084(11) Uiso 1 1 d
H15 H 0.311(3) 0.1300(18) 0.9420(19) 0.060(8) Uiso 1 1 d
H9 H 0.519(3) 0.2102(17) 0.312(2) 0.061(9) Uiso 1 1 d
H5B H -0.169(4) 0.484(3) 0.639(3) 0.109(15) Uiso 1 1 d
H5A H -0.142(5) 0.457(3) 0.724(3) 0.15(2) Uiso 1 1 d

loop_
_atom_site_aniso_label
_atom_site_aniso_U_11
_atom_site_aniso_U_22
_atom_site_aniso_U_33
_atom_site_aniso_U_23
_atom_site_aniso_U_13
_atom_site_aniso_U_12
Ir1 0.01583(4) 0.01884(4) 0.01883(4) -0.00205(2) -0.00004(2) 0.00208(2)
C2 0.0200(8) 0.0243(9) 0.0209(9) -0.0018(7) 0.0004(7) 0.0015(7)
C1 0.0190(8) 0.0241(9) 0.0201(9) -0.0028(7) 0.0015(7) 0.0017(7)
C3 0.0235(9) 0.0254(9) 0.0264(9) -0.0046(8) -0.0019(7) -0.0016(8)
C5 0.0200(9) 0.0365(12) 0.0459(12) -0.0055(10) 0.0011(9) 0.0075(8)
C4 0.0193(9) 0.0328(10) 0.0313(10) -0.0023(9) -0.0015(7) 0.0005(8)
C7 0.0230(9) 0.0268(10) 0.0357(11) -0.0095(8) 0.0008(8) 0.0009(8)
C6 0.0264(10) 0.0297(11) 0.0482(13) -0.0121(9) 0.0026(9) 0.0068(8)
C12 0.0336(10) 0.0224(9) 0.0266(10) -0.0064(7) 0.0058(8) -0.0008(8)
C18 0.0172(8) 0.0184(8) 0.0333(10) -0.0048(7) 0.0010(7) -0.0008(7)
C13 0.0221(8) 0.0207(9) 0.0327(10) -0.0069(8) 0.0047(7) -0.0011(7)
C14 0.0274(10) 0.0297(11) 0.0423(12) -0.0146(9) 0.0089(9) -0.0027(8)
C16 0.0221(9) 0.0232(10) 0.0611(15) -0.0020(9) -0.0089(9) 0.0042(8)
C15 0.0205(9) 0.0266(10) 0.0635(15) -0.0179(10) 0.0018(9) 0.0025(8)
C17 0.0229(9) 0.0253(10) 0.0379(12) 0.0005(8) -0.0033(8) 0.0017(8)
C9 0.0694(17) 0.0332(12) 0.0267(11) 0.0034(9) -0.0070(11) 0.0093(12)
C8 0.0386(11) 0.0292(10) 0.0270(10) -0.0014(8) -0.0046(9) 0.0060(9)
C10 0.093(2) 0.0439(14) 0.0234(12) 0.0041(10) 0.0108(13) 0.0061(14)
C11 0.0627(16) 0.0427(13) 0.0308(12) -0.0043(10) 0.0179(11) 0.0072(12)
C19 0.0145(8) 0.0225(8) 0.0254(9) -0.0033(7) 0.0005(7) 0.0044(7)
C20 0.0211(9) 0.0257(9) 0.0296(10) -0.0008(8) -0.0002(7) 0.0015(7)
C22 0.0277(10) 0.0309(11) 0.0446(13) -0.0117(9) -0.0063(9) -0.0049(8)
C24 0.0212(9) 0.0309(10) 0.0252(9) -0.0025(8) -0.0023(7) -0.0013(8)
C21 0.0234(9) 0.0245(10) 0.0452(12) 0.0011(9) 0.0003(8) -0.0004(8)
C23 0.0318(10) 0.0420(12) 0.0274(10) -0.0086(9) -0.0052(8) -0.0036(9)
N1 0.0250(8) 0.0203(7) 0.0209(8) -0.0024(6) 0.0004(6) 0.0012(6)
F2 0.0434(8) 0.0495(9) 0.0786(11) 0.0033(8) -0.0152(7) 0.0265(7)
F4 0.0500(8) 0.0308(7) 0.0588(9) 0.0064(6) -0.0052(7) -0.0150(6)
F3 0.0707(10) 0.0659(10) 0.0299(7) -0.0130(7) -0.0093(7) -0.0244(8)
F1 0.0500(8) 0.0553(9) 0.0481(8) -0.0174(7) 0.0210(7) 0.0102(7)
C25 0.0244(9) 0.0372(11) 0.0229(9) -0.0001(8) -0.0028(7) -0.0011(8)
C26 0.0507(15) 0.0561(16) 0.0254(11) 0.0012(10) -0.0066(10) -0.0119(12)
N2 0.0197(7) 0.0287(8) 0.0232(8) 0.0010(7) 0.0011(6) 0.0003(6)
O1 0.0233(6) 0.0222(6) 0.0304(7) -0.0059(5) -0.0014(5) 0.0020(5)
C29 0.0295(10) 0.0352(11) 0.0333(11) 0.0046(9) -0.0006(8) -0.0064(9)
C28 0.0442(13) 0.0505(15) 0.0384(13) 0.0167(11) 0.0008(10) -0.0113(11)
C27 0.0589(16) 0.0704(18) 0.0266(12) 0.0147(12) -0.0029(11) -0.0148(14)
C30 0.0356(14) 0.0429(16) 0.119(3) -0.0410(18) -0.0001(17) 0.0093(13)

loop_
_atom_type_symbol
_atom_type_description
_atom_type_scat_dispersion_real
_atom_type_scat_dispersion_imag
_atom_type_scat_source
C C 0.0033 0.0016 'International Tables Vol C Tables 4.2.6.8 and 6.1.1.4'
H H 0.0000 0.0000 'International Tables Vol C Tables 4.2.6.8 and 6.1.1.4'
N N 0.0061 0.0033 'International Tables Vol C Tables 4.2.6.8 and 6.1.1.4'
O O 0.0106 0.0060 'International Tables Vol C Tables 4.2.6.8 and 6.1.1.4'
F F 0.0171 0.0103 'International Tables Vol C Tables 4.2.6.8 and 6.1.1.4'
Ir Ir -1.4442 7.9887 'International Tables Vol C Tables 4.2.6.8 and 6.1.1.4'

loop_
_geom_angle_atom_site_label_1
_geom_angle_atom_site_label_2
_geom_angle_atom_site_label_3
_geom_angle
C19 Ir1 N2 80.83(7)
C19 Ir1 N1 96.60(7)
N2 Ir1 N1 173.65(6)
C19 Ir1 C18 94.57(7)
N2 Ir1 C18 94.73(7)
N1 Ir1 C18 79.63(7)
C19 Ir1 C1 94.93(7)
N2 Ir1 C1 90.68(7)
N1 Ir1 C1 95.34(7)
C18 Ir1 C1 169.71(7)
C19 Ir1 O1 171.68(6)
N2 Ir1 O1 95.25(6)
N1 Ir1 O1 88.03(6)
C18 Ir1 O1 93.06(6)
C1 Ir1 O1 77.72(6)
C4 C2 C1 122.62(17)
C4 C2 C3 122.16(17)
C1 C2 C3 115.21(16)
C7 C1 C2 115.80(16)
C7 C1 Ir1 130.59(14)
C2 C1 Ir1 113.60(12)
O1 C3 C2 121.44(17)
O1 C3 H1 119.8(13)
C2 C3 H1 118.8(13)
C4 C5 C6 120.48(18)
C4 C5 H3 119.6(16)
C6 C5 H3 119.8(16)
C5 C4 C2 119.03(18)
C5 C4 H2 120.4(13)
C2 C4 H2 120.5(13)
C6 C7 C1 122.30(18)
C6 C7 H4 119.6(13)
C1 C7 H4 118.1(13)
C7 C6 C5 119.77(18)
C7 C6 C30 119.9(2)
C5 C6 C30 120.3(2)
N1 C12 C11 119.6(2)
N1 C12 C13 113.64(17)
C11 C12 C13 126.7(2)
C17 C18 C13 118.26(17)
C17 C18 Ir1 128.08(15)
C13 C18 Ir1 113.46(13)
C14 C13 C18 118.88(18)
C14 C13 C12 125.02(19)
C18 C13 C12 116.06(16)
F1 C14 C15 116.29(18)
F1 C14 C13 120.7(2)
C15 C14 C13 123.0(2)
F2 C16 C15 117.65(19)
F2 C16 C17 118.9(2)
C15 C16 C17 123.5(2)
C16 C15 C14 116.67(19)
C16 C15 H10 122.2(17)
C14 C15 H10 121.1(17)
C16 C17 C18 119.6(2)
C16 C17 H11 117.5(13)
C18 C17 H11 122.7(13)
C10 C9 C8 118.3(2)
C10 C9 H7 121.9(17)
C8 C9 H7 119.8(17)
N1 C8 C9 123.0(2)
N1 C8 H6 116.6(15)
C9 C8 H6 120.4(15)
C11 C10 C9 119.7(2)
C11 C10 H8 116.5(19)
C9 C10 H8 123.7(19)
C10 C11 C12 120.5(2)
C10 C11 H9 121.9(19)
C12 C11 H9 117.6(19)
C20 C19 C24 118.34(17)
C20 C19 Ir1 127.04(14)
C24 C19 Ir1 114.51(14)
C21 C20 C19 119.23(19)
C21 C20 H12 119.9(14)
C19 C20 H12 120.9(14)
C23 C22 C21 116.32(19)
C23 C22 H13 123.4(17)
C21 C22 H13 120.3(17)
C23 C24 C19 118.78(19)
C23 C24 C25 125.82(18)
C19 C24 C25 115.40(17)
F4 C21 C20 118.69(19)
F4 C21 C22 117.29(18)
C20 C21 C22 124.0(2)
F3 C23 C22 116.71(19)
F3 C23 C24 119.97(19)
C22 C23 C24 123.32(19)
C8 N1 C12 118.88(17)
C8 N1 Ir1 124.25(14)
C12 N1 Ir1 116.88(13)
N2 C25 C26 119.4(2)
N2 C25 C24 112.59(17)
C26 C25 C24 128.0(2)
C27 C26 C25 120.1(2)
C27 C26 H14 120.9(18)
C25 C26 H14 119.0(18)
C29 N2 C25 119.60(17)
C29 N2 Ir1 123.82(14)
C25 N2 Ir1 116.54(13)
C3 O1 Ir1 111.99(12)
N2 C29 C28 122.4(2)
N2 C29 H17 115.2(13)
C28 C29 H17 122.5(13)
C27 C28 C29 118.9(2)
C27 C28 H16 120.0(16)
C29 C28 H16 121.0(16)
C28 C27 C26 119.7(2)
C28 C27 H15 120.6(17)
C26 C27 H15 119.7(17)
C6 C30 H5 112(2)
C6 C30 H5B 112(3)
H5 C30 H5B 112(4)
C6 C30 H5A 110(3)
H5 C30 H5A 109(4)
H5B C30 H5A 101(4)

loop_
_geom_bond_atom_site_label_1
_geom_bond_atom_site_label_2
_geom_bond_distance
Ir1 C19 1.9760(18)
Ir1 N2 2.0241(16)
Ir1 N1 2.0539(15)
Ir1 C18 2.0672(18)
Ir1 C1 2.0746(18)
Ir1 O1 2.2143(13)
C2 C4 1.409(3)
C2 C1 1.416(2)
C2 C3 1.431(3)
C1 C7 1.400(3)
C3 O1 1.247(2)
C3 H1 0.92(2)
C5 C4 1.370(3)
C5 C6 1.399(3)
C5 H3 0.93(3)
C4 H2 0.93(2)
C7 C6 1.394(3)
C7 H4 0.96(2)
C6 C30 1.503(3)
C12 N1 1.372(2)
C12 C11 1.392(3)
C12 C13 1.467(3)
C18 C17 1.395(3)
C18 C13 1.410(3)
C13 C14 1.397(3)
C14 F1 1.362(3)
C14 C15 1.372(3)
C16 F2 1.358(2)
C16 C15 1.367(3)
C16 C17 1.382(3)
C15 H10 0.95(3)
C17 H11 0.91(2)
C9 C10 1.378(4)
C9 C8 1.378(3)
C9 H7 0.90(3)
C8 N1 1.345(3)
C8 H6 0.94(3)
C10 C11 1.370(4)
C10 H8 0.94(3)
C11 H9 0.94(3)
C19 C20 1.402(3)
C19 C24 1.418(3)
C20 C21 1.377(3)
C20 H12 0.93(2)
C22 C23 1.369(3)
C22 C21 1.378(3)
C22 H13 0.90(3)
C24 C23 1.397(3)
C24 C25 1.460(3)
C21 F4 1.356(2)
C23 F3 1.359(2)
C25 N2 1.368(3)
C25 C26 1.397(3)
C26 C27 1.378(4)
C26 H14 0.91(3)
N2 C29 1.347(3)
C29 C28 1.374(3)
C29 H17 0.96(2)
C28 C27 1.374(4)
C28 H16 0.95(3)
C27 H15 0.97(3)
C30 H5 0.89(4)
C30 H5B 0.85(4)
C30 H5A 0.99(5)
